data_2238586
loop_
_publ_author_name
'Jin, Lu'
'Zhang, Rong-Rong'
'Tian, Hai-Yan'
'But, Paul Pui-Hay'
'Jiang, Ren-Wang'

_publ_section_title
;
 Epibisdehydroneotuberostemonine J
;
_journal_coeditor_code ZL2558
_journal_issue 9
_journal_name_full 'Acta Crystallographica Section E'
_journal_page_first o1369
_journal_page_last o1370
_journal_paper_doi 10.1107/S1600536813021077
_journal_volume 69
_journal_year 2013
_chemical_formula_iupac 'C22 H29 N O4'
_chemical_formula_moiety 'C22 H29 N O4'
_chemical_formula_sum 'C22 H29 N O4'
_chemical_formula_weight 371.46
_chemical_name_common 'Epibisdehydroneotuberostemonine J'
_chemical_name_systematic
(9<i>R</i>,10<i>R</i>,11<i>S</i>,14<i>S</i>,15<i>R</i>)-3-[(2<i>S</i>,5<i>S</i>)-4,5-dimethyloxolan-2-yl]-10-ethyl-14-methyl-12-oxa-4-azatetracyclo[7.6.1.0^4,16^.0^11,15^]hexadeca-1(16),2-dien-13-one
_space_group_crystal_system monoclinic
_space_group_IT_number 4
_space_group_name_Hall 'P 2yb'
_space_group_name_H-M_alt 'P 1 21 1'
_symmetry_space_group_name_Hall 'P 2yb'
_symmetry_space_group_name_H-M 'P 1 21 1'
_atom_sites_solution_hydrogens geom
_atom_sites_solution_primary direct
_atom_sites_solution_secondary difmap
_audit_creation_method SHELXL-2013
_cell_angle_alpha 90
_cell_angle_beta 92.521(18)
_cell_angle_gamma 90
_cell_formula_units_Z 2
_cell_length_a 6.3596(19)
_cell_length_b 18.495(3)
_cell_length_c 8.3875(15)
_cell_measurement_reflns_used 2449
_cell_measurement_temperature 291(2)
_cell_measurement_theta_max 24.0
_cell_measurement_theta_min 2.2
_cell_volume 985.6(4)
_computing_cell_refinement 'SMART and SAINT (Bruker, 1998)'
_computing_data_collection 'SMART (Bruker, 1998)'
_computing_data_reduction 'SAINT and XPREP (Bruker, 1998)'
_computing_molecular_graphics 'XP in SHELXTL (Sheldrick, 2008)'
_computing_publication_material 'SHELXTL (Sheldrick, 2008)'
_computing_structure_refinement 'SHELXL97 (Sheldrick, 2008)'
_computing_structure_solution 'SHELXS97 (Sheldrick, 2008)'
_diffrn_ambient_temperature 291(2)
_diffrn_measured_fraction_theta_full 1.000
_diffrn_measured_fraction_theta_max 1.000
_diffrn_measurement_device_type 'Bruker SMART 1000 CCD'
_diffrn_measurement_method 'omega scan'
_diffrn_radiation_type MoK\a
_diffrn_radiation_wavelength 0.71073
_diffrn_reflns_av_R_equivalents 0.0224
_diffrn_reflns_av_sigmaI/netI 0.0503
_diffrn_reflns_limit_h_max 7
_diffrn_reflns_limit_h_min -1
_diffrn_reflns_limit_k_max 21
_diffrn_reflns_limit_k_min -1
_diffrn_reflns_limit_l_max 9
_diffrn_reflns_limit_l_min -9
_diffrn_reflns_number 2449
_diffrn_reflns_theta_full 24.99
_diffrn_reflns_theta_max 24.99
_diffrn_reflns_theta_min 2.20
_exptl_absorpt_coefficient_mu 0.085
_exptl_absorpt_correction_T_max 1.0000
_exptl_absorpt_correction_T_min 0.8314
_exptl_absorpt_correction_type multi-scan
_exptl_absorpt_process_details '(SADABS; Sheldrick, 2004)'
_exptl_crystal_colour colorless
_exptl_crystal_density_diffrn 1.252
_exptl_crystal_density_method 'not measured'
_exptl_crystal_description prism
_exptl_crystal_F_000 400
_exptl_crystal_size_max 0.43
_exptl_crystal_size_mid 0.28
_exptl_crystal_size_min 0.20
_refine_diff_density_max 0.127
_refine_diff_density_min -0.130
_refine_ls_extinction_coef 0.013(2)
_refine_ls_extinction_expression Fc^*^=kFc[1+0.001xFc^2^\l^3^/sin(2\q)]^-1/4^
_refine_ls_extinction_method 'SHELXL97 (Sheldrick, 2008)'
_refine_ls_goodness_of_fit_ref 1.053
_refine_ls_hydrogen_treatment constr
_refine_ls_matrix_type full
_refine_ls_number_parameters 245
_refine_ls_number_reflns 1914
_refine_ls_number_restraints 1
_refine_ls_restrained_S_all 1.053
_refine_ls_R_factor_all 0.0767
_refine_ls_R_factor_gt 0.0448
_refine_ls_shift/su_max 0.000
_refine_ls_shift/su_mean 0.000
_refine_ls_structure_factor_coef Fsqd
_refine_ls_weighting_details 'calc w=1/[\s^2^(Fo^2^)+(0.0368P)^2^+0.0285P] where P=(Fo^2^+2Fc^2^)/3'
_refine_ls_weighting_scheme calc
_refine_ls_wR_factor_gt 0.0818
_refine_ls_wR_factor_ref 0.0932
_reflns_number_gt 1383
_reflns_number_total 1914
_reflns_threshold_expression I>2sigma(I)
_cod_data_source_file zl2558.cif
_cod_data_source_block I
_cod_database_code 2238586
_cod_database_fobs_code 2238586

loop_
_space_group_symop_operation_xyz
'x, y, z'
'-x, y+1/2, -z'

loop_
_atom_site_type_symbol
_atom_site_label
_atom_site_fract_x
_atom_site_fract_y
_atom_site_fract_z
_atom_site_U_iso_or_equiv
_atom_site_adp_type
_atom_site_calc_flag
_atom_site_refinement_flags
_atom_site_occupancy
_atom_site_symmetry_multiplicity
O O1 0.5763(4) 0.32620(15) 0.2326(4) 0.0552(8) Uani d . 1 1
O O2 0.6531(5) 0.36723(17) -0.0073(4) 0.0716(9) Uani d . 1 1
O O3 0.4293(4) 0.02284(15) -0.1869(3) 0.0472(7) Uani d . 1 1
O O4 0.5576(4) -0.01361(17) -0.4150(3) 0.0611(9) Uani d . 1 1
C C1 0.2603(6) 0.2093(2) 0.1225(5) 0.0451(11) Uani d . 1 1
C C2 0.1727(6) 0.1714(2) -0.0118(5) 0.0469(10) Uani d . 1 1
H H2A 0.0781 0.1903 -0.0886 0.056 Uiso calc R 1 1
C C3 0.2514(6) 0.1021(2) -0.0095(5) 0.0418(10) Uani d . 1 1
N N4 0.3821(5) 0.09614(16) 0.1254(4) 0.0404(8) Uani d . 1 1
C C5 0.5164(6) 0.0346(2) 0.1696(5) 0.0449(10) Uani d . 1 1
H H5A 0.4792 -0.0063 0.1015 0.054 Uiso calc R 1 1
H H5B 0.4929 0.0208 0.2790 0.054 Uiso calc R 1 1
C C6 0.7464(6) 0.0528(2) 0.1536(5) 0.0483(11) Uani d . 1 1
H H6A 0.8247 0.0079 0.1468 0.058 Uiso calc R 1 1
H H6B 0.7611 0.0785 0.0540 0.058 Uiso calc R 1 1
C C7 0.8456(6) 0.0977(2) 0.2873(5) 0.0505(11) Uani d . 1 1
H H7A 0.9952 0.1014 0.2707 0.061 Uiso calc R 1 1
H H7B 0.8298 0.0720 0.3868 0.061 Uiso calc R 1 1
C C8 0.7586(6) 0.1742(2) 0.3066(5) 0.0472(10) Uani d . 1 1
H H8A 0.7729 0.2005 0.2076 0.057 Uiso calc R 1 1
H H8B 0.8419 0.1991 0.3892 0.057 Uiso calc R 1 1
C C9A 0.3875(6) 0.1609(2) 0.2037(5) 0.0426(10) Uani d . 1 1
C C9 0.5259(6) 0.1751(2) 0.3501(4) 0.0440(10) Uani d . 1 1
H H9A 0.5059 0.1348 0.4236 0.053 Uiso calc R 1 1
C C10 0.4468(7) 0.2435(2) 0.4320(5) 0.0501(11) Uani d . 1 1
H H10A 0.3150 0.2295 0.4798 0.060 Uiso calc R 1 1
C C11 0.3881(7) 0.3036(2) 0.3145(5) 0.0557(12) Uani d . 1 1
H H11A 0.3360 0.3449 0.3742 0.067 Uiso calc R 1 1
C C12 0.2296(6) 0.2868(2) 0.1766(5) 0.0493(11) Uani d . 1 1
H H12A 0.0855 0.2939 0.2102 0.059 Uiso calc R 1 1
C C13 0.2864(7) 0.3445(2) 0.0563(5) 0.0561(12) Uani d . 1 1
H H13A 0.2310 0.3903 0.0954 0.067 Uiso calc R 1 1
C C14 0.5207(8) 0.3479(2) 0.0821(6) 0.0556(12) Uani d . 1 1
C C15 0.2115(7) 0.3382(3) -0.1162(6) 0.0708(14) Uani d . 1 1
H H15A 0.2599 0.3792 -0.1745 0.106 Uiso calc R 1 1
H H15B 0.0605 0.3368 -0.1232 0.106 Uiso calc R 1 1
H H15C 0.2665 0.2947 -0.1608 0.106 Uiso calc R 1 1
C C16 0.5885(7) 0.2711(3) 0.5694(5) 0.0615(13) Uani d . 1 1
H H16A 0.5235 0.3133 0.6154 0.074 Uiso calc R 1 1
H H16B 0.7215 0.2863 0.5279 0.074 Uiso calc R 1 1
C C17 0.6320(8) 0.2152(3) 0.7012(6) 0.0754(15) Uani d . 1 1
H H17A 0.7226 0.2360 0.7836 0.113 Uiso calc R 1 1
H H17B 0.6990 0.1736 0.6573 0.113 Uiso calc R 1 1
H H17C 0.5016 0.2009 0.7454 0.113 Uiso calc R 1 1
C C18 0.2231(5) 0.0417(2) -0.1246(5) 0.0438(10) Uani d . 1 1
H H18A 0.1681 -0.0004 -0.0688 0.053 Uiso calc R 1 1
C C19 0.0829(7) 0.0565(2) -0.2721(5) 0.0574(12) Uani d . 1 1
H H19A -0.0591 0.0393 -0.2578 0.069 Uiso calc R 1 1
H H19B 0.0778 0.1078 -0.2957 0.069 Uiso calc R 1 1
C C20 0.1851(6) 0.0151(3) -0.4045(5) 0.0504(11) Uani d . 1 1
H H20A 0.1825 0.0449 -0.5011 0.060 Uiso calc R 1 1
C C21 0.4088(6) 0.0065(2) -0.3421(5) 0.0457(10) Uani d . 1 1
C C22 0.0893(7) -0.0577(3) -0.4437(7) 0.0806(16) Uani d . 1 1
H H22A 0.1641 -0.0799 -0.5278 0.121 Uiso calc R 1 1
H H22B -0.0558 -0.0516 -0.4776 0.121 Uiso calc R 1 1
H H22C 0.0985 -0.0879 -0.3507 0.121 Uiso calc R 1 1

loop_
_atom_site_aniso_label
_atom_site_aniso_U_11
_atom_site_aniso_U_22
_atom_site_aniso_U_33
_atom_site_aniso_U_12
_atom_site_aniso_U_13
_atom_site_aniso_U_23
O1 0.0521(19) 0.0380(17) 0.076(2) -0.0075(15) 0.0086(17) 0.0000(16)
O2 0.072(2) 0.051(2) 0.093(2) -0.0096(18) 0.0255(19) 0.0111(19)
O3 0.0362(15) 0.0522(17) 0.0528(17) 0.0054(14) -0.0032(13) -0.0032(16)
O4 0.0454(18) 0.079(2) 0.0597(18) 0.0066(18) 0.0107(16) 0.0065(18)
C1 0.038(2) 0.036(2) 0.062(3) -0.001(2) 0.009(2) 0.002(2)
C2 0.032(2) 0.041(2) 0.068(3) 0.003(2) -0.001(2) 0.005(2)
C3 0.034(2) 0.034(2) 0.057(3) -0.0011(19) 0.002(2) -0.001(2)
N4 0.0352(17) 0.0295(18) 0.056(2) 0.0002(16) 0.0012(16) -0.0011(17)
C5 0.047(2) 0.036(2) 0.052(2) 0.005(2) -0.001(2) 0.001(2)
C6 0.042(2) 0.042(2) 0.061(3) 0.006(2) -0.002(2) 0.000(2)
C7 0.038(2) 0.053(3) 0.060(3) 0.002(2) 0.002(2) 0.008(2)
C8 0.038(2) 0.046(2) 0.058(3) -0.008(2) 0.0031(19) -0.004(2)
C9A 0.035(2) 0.036(2) 0.058(3) -0.0071(19) 0.006(2) -0.002(2)
C9 0.044(2) 0.036(2) 0.052(2) -0.007(2) 0.0098(19) -0.005(2)
C10 0.048(3) 0.037(2) 0.066(3) -0.008(2) 0.013(2) -0.004(2)
C11 0.054(3) 0.040(3) 0.074(3) 0.002(2) 0.018(3) -0.015(2)
C12 0.041(2) 0.038(2) 0.070(3) 0.004(2) 0.010(2) 0.001(2)
C13 0.059(3) 0.033(2) 0.076(3) 0.009(2) 0.009(3) 0.002(2)
C14 0.071(3) 0.024(2) 0.074(3) -0.004(2) 0.015(3) 0.001(2)
C15 0.074(3) 0.047(3) 0.092(4) 0.006(3) 0.009(3) 0.008(3)
C16 0.072(3) 0.053(3) 0.061(3) -0.009(3) 0.010(3) -0.012(3)
C17 0.083(4) 0.077(4) 0.066(3) 0.000(3) 0.003(3) -0.008(3)
C18 0.029(2) 0.044(3) 0.059(2) -0.001(2) 0.0064(19) -0.006(2)
C19 0.042(2) 0.054(3) 0.076(3) 0.008(2) -0.012(2) -0.008(3)
C20 0.045(2) 0.051(3) 0.055(2) 0.008(2) -0.008(2) 0.004(2)
C21 0.042(2) 0.043(2) 0.052(3) 0.002(2) -0.001(2) 0.007(2)
C22 0.055(3) 0.062(3) 0.123(4) 0.008(3) -0.020(3) -0.022(3)

loop_
_atom_type_symbol
_atom_type_description
_atom_type_scat_dispersion_real
_atom_type_scat_dispersion_imag
_atom_type_scat_source
C C 0.0033 0.0016 'International Tables Vol C Tables 4.2.6.8 and 6.1.1.4'
H H 0.0000 0.0000 'International Tables Vol C Tables 4.2.6.8 and 6.1.1.4'
N N 0.0061 0.0033 'International Tables Vol C Tables 4.2.6.8 and 6.1.1.4'
O O 0.0106 0.0060 'International Tables Vol C Tables 4.2.6.8 and 6.1.1.4'

loop_
_geom_angle_atom_site_label_1
_geom_angle_atom_site_label_2
_geom_angle_atom_site_label_3
_geom_angle
C14 O1 C11 109.6(3)
C21 O3 C18 110.4(3)
C9A C1 C2 106.0(3)
C9A C1 C12 123.3(4)
C2 C1 C12 130.7(4)
C3 C2 C1 108.6(4)
C3 C2 H2A 125.7
C1 C2 H2A 125.7
C2 C3 N4 107.0(4)
C2 C3 C18 131.3(4)
N4 C3 C18 121.7(3)
C9A N4 C3 109.1(3)
C9A N4 C5 124.0(3)
C3 N4 C5 126.5(3)
N4 C5 C6 111.1(3)
N4 C5 H5A 109.4
C6 C5 H5A 109.4
N4 C5 H5B 109.4
C6 C5 H5B 109.4
H5A C5 H5B 108.0
C7 C6 C5 115.5(3)
C7 C6 H6A 108.4
C5 C6 H6A 108.4
C7 C6 H6B 108.4
C5 C6 H6B 108.4
H6A C6 H6B 107.5
C6 C7 C8 116.5(3)
C6 C7 H7A 108.2
C8 C7 H7A 108.2
C6 C7 H7B 108.2
C8 C7 H7B 108.2
H7A C7 H7B 107.3
C7 C8 C9 113.1(3)
C7 C8 H8A 109.0
C9 C8 H8A 109.0
C7 C8 H8B 109.0
C9 C8 H8B 109.0
H8A C8 H8B 107.8
N4 C9A C1 109.4(3)
N4 C9A C9 123.3(3)
C1 C9A C9 127.2(4)
C9A C9 C10 108.6(3)
C9A C9 C8 109.8(3)
C10 C9 C8 116.9(3)
C9A C9 H9A 107.0
C10 C9 H9A 107.0
C8 C9 H9A 107.0
C16 C10 C11 111.5(3)
C16 C10 C9 114.9(4)
C11 C10 C9 112.8(3)
C16 C10 H10A 105.6
C11 C10 H10A 105.6
C9 C10 H10A 105.6
O1 C11 C10 109.3(3)
O1 C11 C12 103.1(3)
C10 C11 C12 118.4(3)
O1 C11 H11A 108.5
C10 C11 H11A 108.5
C12 C11 H11A 108.5
C1 C12 C13 115.3(3)
C1 C12 C11 109.1(3)
C13 C12 C11 101.0(3)
C1 C12 H12A 110.3
C13 C12 H12A 110.3
C11 C12 H12A 110.3
C14 C13 C15 114.4(4)
C14 C13 C12 101.3(4)
C15 C13 C12 120.5(4)
C14 C13 H13A 106.6
C15 C13 H13A 106.6
C12 C13 H13A 106.6
O2 C14 O1 120.4(4)
O2 C14 C13 129.8(5)
O1 C14 C13 109.9(4)
C13 C15 H15A 109.5
C13 C15 H15B 109.5
H15A C15 H15B 109.5
C13 C15 H15C 109.5
H15A C15 H15C 109.5
H15B C15 H15C 109.5
C10 C16 C17 113.8(4)
C10 C16 H16A 108.8
C17 C16 H16A 108.8
C10 C16 H16B 108.8
C17 C16 H16B 108.8
H16A C16 H16B 107.7
C16 C17 H17A 109.5
C16 C17 H17B 109.5
H17A C17 H17B 109.5
C16 C17 H17C 109.5
H17A C17 H17C 109.5
H17B C17 H17C 109.5
O3 C18 C3 108.9(3)
O3 C18 C19 104.7(3)
C3 C18 C19 116.4(3)
O3 C18 H18A 108.9
C3 C18 H18A 108.9
C19 C18 H18A 108.9
C20 C19 C18 104.5(3)
C20 C19 H19A 110.9
C18 C19 H19A 110.9
C20 C19 H19B 110.9
C18 C19 H19B 110.9
H19A C19 H19B 108.9
C21 C20 C22 110.4(4)
C21 C20 C19 103.2(3)
C22 C20 C19 115.3(4)
C21 C20 H20A 109.2
C22 C20 H20A 109.2
C19 C20 H20A 109.2
O4 C21 O3 121.2(3)
O4 C21 C20 127.4(4)
O3 C21 C20 111.4(4)
C20 C22 H22A 109.5
C20 C22 H22B 109.5
H22A C22 H22B 109.5
C20 C22 H22C 109.5
H22A C22 H22C 109.5
H22B C22 H22C 109.5

loop_
_geom_bond_atom_site_label_1
_geom_bond_atom_site_label_2
_geom_bond_distance
O1 C14 1.356(5)
O1 C11 1.467(5)
O2 C14 1.207(5)
O3 C21 1.337(4)
O3 C18 1.475(4)
O4 C21 1.207(4)
C1 C9A 1.368(5)
C1 C2 1.420(5)
C1 C12 1.518(6)
C2 C3 1.375(5)
C2 H2A 0.9300
C3 N4 1.378(5)
C3 C18 1.483(5)
N4 C9A 1.366(5)
N4 C5 1.462(5)
C5 C6 1.513(5)
C5 H5A 0.9700
C5 H5B 0.9700
C6 C7 1.512(5)
C6 H6A 0.9700
C6 H6B 0.9700
C7 C8 1.529(6)
C7 H7A 0.9700
C7 H7B 0.9700
C8 C9 1.540(5)
C8 H8A 0.9700
C8 H8B 0.9700
C9A C9 1.502(5)
C9 C10 1.534(6)
C9 H9A 0.9800
C10 C16 1.519(5)
C10 C11 1.520(6)
C10 H10A 0.9800
C11 C12 1.533(6)
C11 H11A 0.9800
C12 C13 1.523(6)
C12 H12A 0.9800
C13 C14 1.498(6)
C13 C15 1.507(6)
C13 H13A 0.9800
C15 H15A 0.9600
C15 H15B 0.9600
C15 H15C 0.9600
C16 C17 1.530(6)
C16 H16A 0.9700
C16 H16B 0.9700
C17 H17A 0.9600
C17 H17B 0.9600
C17 H17C 0.9600
C18 C19 1.518(5)
C18 H18A 0.9800
C19 C20 1.518(6)
C19 H19A 0.9700
C19 H19B 0.9700
C20 C21 1.503(5)
C20 C22 1.508(6)
C20 H20A 0.9800
C22 H22A 0.9600
C22 H22B 0.9600
C22 H22C 0.9600

loop_
_geom_hbond_atom_site_label_D
_geom_hbond_atom_site_label_H
_geom_hbond_atom_site_label_A
_geom_hbond_site_symmetry_A
_geom_hbond_distance_DH
_geom_hbond_distance_HA
_geom_hbond_distance_DA
_geom_hbond_angle_DHA
C5 H5A O2 2_645 0.970 2.598 3.531(4) 161.4
C5 H5B O4 1_556 0.970 2.659 3.595(3) 162.2
C22 H22B O4 1_455 0.960 2.632 3.496(4) 150.0

loop_
_geom_torsion_atom_site_label_1
_geom_torsion_atom_site_label_2
_geom_torsion_atom_site_label_3
_geom_torsion_atom_site_label_4
_geom_torsion
C9A C1 C2 C3 -0.9(5)
C12 C1 C2 C3 179.3(4)
C1 C2 C3 N4 1.2(4)
C1 C2 C3 C18 -175.9(4)
C2 C3 N4 C9A -1.1(4)
C18 C3 N4 C9A 176.4(3)
C2 C3 N4 C5 -173.7(3)
C18 C3 N4 C5 3.8(6)
C9A N4 C5 C6 -62.4(5)
C3 N4 C5 C6 109.1(4)
N4 C5 C6 C7 78.0(4)
C5 C6 C7 C8 -64.2(5)
C6 C7 C8 C9 63.6(5)
C3 N4 C9A C1 0.5(4)
C5 N4 C9A C1 173.3(3)
C3 N4 C9A C9 -175.8(3)
C5 N4 C9A C9 -3.0(6)
C2 C1 C9A N4 0.2(4)
C12 C1 C9A N4 -180.0(4)
C2 C1 C9A C9 176.4(4)
C12 C1 C9A C9 -3.8(6)
N4 C9A C9 C10 -163.9(4)
C1 C9A C9 C10 20.4(6)
N4 C9A C9 C8 67.1(5)
C1 C9A C9 C8 -108.6(5)
C7 C8 C9 C9A -78.1(4)
C7 C8 C9 C10 157.7(4)
C9A C9 C10 C16 -171.9(3)
C8 C9 C10 C16 -47.0(5)
C9A C9 C10 C11 -42.5(4)
C8 C9 C10 C11 82.3(5)
C14 O1 C11 C10 148.1(3)
C14 O1 C11 C12 21.3(4)
C16 C10 C11 O1 67.9(4)
C9 C10 C11 O1 -63.2(4)
C16 C10 C11 C12 -174.5(3)
C9 C10 C11 C12 54.4(5)
C9A C1 C12 C13 122.1(4)
C2 C1 C12 C13 -58.1(6)
C9A C1 C12 C11 9.3(5)
C2 C1 C12 C11 -170.9(4)
O1 C11 C12 C1 86.1(4)
C10 C11 C12 C1 -34.7(5)
O1 C11 C12 C13 -35.8(4)
C10 C11 C12 C13 -156.5(4)
C1 C12 C13 C14 -80.9(4)
C11 C12 C13 C14 36.6(4)
C1 C12 C13 C15 46.5(5)
C11 C12 C13 C15 163.9(4)
C11 O1 C14 O2 -178.3(4)
C11 O1 C14 C13 2.8(4)
C15 C13 C14 O2 24.3(7)
C12 C13 C14 O2 155.6(4)
C15 C13 C14 O1 -157.0(3)
C12 C13 C14 O1 -25.7(4)
C11 C10 C16 C17 173.3(4)
C9 C10 C16 C17 -56.7(5)
C21 O3 C18 C3 -141.6(3)
C21 O3 C18 C19 -16.5(4)
C2 C3 C18 O3 117.6(4)
N4 C3 C18 O3 -59.2(4)
C2 C3 C18 C19 -0.4(6)
N4 C3 C18 C19 -177.2(3)
O3 C18 C19 C20 23.7(4)
C3 C18 C19 C20 144.0(3)
C18 C19 C20 C21 -22.1(4)
C18 C19 C20 C22 98.3(4)
C18 O3 C21 O4 -176.7(4)
C18 O3 C21 C20 2.1(5)
C22 C20 C21 O4 68.0(6)
C19 C20 C21 O4 -168.2(4)
C22 C20 C21 O3 -110.7(4)
C19 C20 C21 O3 13.1(5)
